data_1549839
loop_
_publ_author_name
'Carpenter, Stephanie H.'
'Baker, Tessa M.'
'Munoz, Salvador'
'Brennessel, William W.'
'Neidig, Michael L.'

_publ_section_title
;
 Multinuclear Iron-Phenyl Species in Reactions of Simple Iron Salts and
 PhMgBr: Identification of Fe4(\m-Ph)6(THF)4 as a Key Reactive Species for
 Cross-Coupling
;
_journal_name_full 'Chemical Science'
_journal_paper_doi 10.1039/C8SC02915F
_journal_year 2018
_chemical_formula_moiety 'C52 H56 F6 Fe4 O4'
_chemical_formula_sum 'C52 H56 F6 Fe4 O4'
_chemical_formula_weight 1082.36
_chemical_name_common neisc52
_space_group_crystal_system tetragonal
_space_group_IT_number 141
_space_group_name_Hall '-I 4bd 2'
_space_group_name_H-M_alt 'I 41/a m d'
_symmetry_space_group_name_Hall '-I 4bd 2'
_symmetry_space_group_name_H-M 'I 41/a m d :2'
_atom_sites_solution_hydrogens geom
_atom_sites_solution_primary dual
_atom_sites_solution_secondary difmap
_audit_creation_method SHELXL-2018/3
_audit_update_record
;
2018-06-25 deposited with the CCDC.
2018-08-24 downloaded from the CCDC.
;
_cell_angle_alpha 90
_cell_angle_beta 90
_cell_angle_gamma 90
_cell_formula_units_Z 8
_cell_length_a 15.5897(4)
_cell_length_b 15.5897(4)
_cell_length_c 45.3118(12)
_cell_measurement_reflns_used 12384
_cell_measurement_temperature 100.0(1)
_cell_measurement_theta_max 26.27
_cell_measurement_theta_min 3.41
_cell_volume 11012.5(5)
_computing_cell_refinement 'CrysAlisPro 1.171.39.43c (Rigaku OD, 2018)'
_computing_data_collection 'CrysAlisPro 1.171.39.43c (Rigaku OD, 2018)'
_computing_data_reduction 'CrysAlisPro 1.171.39.43c (Rigaku OD, 2018)'
_computing_molecular_graphics 'SHELXTL (Sheldrick, 2008)'
_computing_publication_material 'SHELXTL (Sheldrick, 2008)'
_computing_structure_refinement 'SHELXL-2018/3 (Sheldrick, 2015b)'
_computing_structure_solution 'SHELXT-2018/2 (Sheldrick, 2015a)'
_diffrn_ambient_temperature 100.0(1)
_diffrn_detector 'CCD plate'
_diffrn_detector_type HyPix
_diffrn_measured_fraction_theta_full 0.997
_diffrn_measured_fraction_theta_max 0.997
_diffrn_measurement_details
;
List of Runs (angles in degrees, time in seconds):

  # Type    Start    End  Width  t~exp~   \w     \q     \k     \f   Frames
#--------------------------------------------------------------------------
  1  \w    -45.00  21.88   0.38   71.89    --  -10.30  89.00-109.00  176
  2  \w    -65.00  -9.90   0.38   71.89    --    9.12 -57.00  60.00  145
  3  \w    -26.00  28.34   0.38   71.89    --  -10.30 -99.00   0.00  143
  4  \w    -26.00  28.34   0.38   71.89    --  -10.30 -99.00 -30.00  143
  5  \w    -45.00  23.02   0.38   71.89    --  -10.30 -89.00 134.00  179
;
_diffrn_measurement_device 'four-circle diffractometer'
_diffrn_measurement_device_type 'XtaLAB Synergy, Dualflex, HyPix'
_diffrn_measurement_method '\w scans'
_diffrn_orient_matrix_UB_11 -0.0187652000
_diffrn_orient_matrix_UB_12 0.0105634000
_diffrn_orient_matrix_UB_13 0.0137977000
_diffrn_orient_matrix_UB_21 -0.0051165000
_diffrn_orient_matrix_UB_22 -0.0442342000
_diffrn_orient_matrix_UB_23 0.0031856000
_diffrn_orient_matrix_UB_31 0.0411290000
_diffrn_orient_matrix_UB_32 -0.0006998000
_diffrn_orient_matrix_UB_33 0.0066837000
_diffrn_radiation_monochromator mirror
_diffrn_radiation_probe x-ray
_diffrn_radiation_type MoK\a
_diffrn_radiation_wavelength 0.71073
_diffrn_reflns_av_R_equivalents 0.0360
_diffrn_reflns_av_unetI/netI 0.0167
_diffrn_reflns_Laue_measured_fraction_full 0.997
_diffrn_reflns_Laue_measured_fraction_max 0.997
_diffrn_reflns_limit_h_max 18
_diffrn_reflns_limit_h_min -19
_diffrn_reflns_limit_k_max 19
_diffrn_reflns_limit_k_min -17
_diffrn_reflns_limit_l_max 56
_diffrn_reflns_limit_l_min -56
_diffrn_reflns_number 39711
_diffrn_reflns_point_group_measured_fraction_full 0.997
_diffrn_reflns_point_group_measured_fraction_max 0.997
_diffrn_reflns_theta_full 26.372
_diffrn_reflns_theta_max 26.372
_diffrn_reflns_theta_min 3.218
_diffrn_source 'micro-focus sealed X-ray tube'
_diffrn_source_type 'PhotonJet (Mo) X-ray Source'
_exptl_absorpt_coefficient_mu 1.092
_exptl_absorpt_correction_T_max 1.0000
_exptl_absorpt_correction_T_min 0.8300
_exptl_absorpt_correction_type multi-scan
_exptl_absorpt_process_details
;
CrysAlisPro 1.171.39.43c (Rigaku Oxford Diffraction, 2018)
Empirical absorption correction using spherical harmonics,
 implemented in SCALE3 ABSPACK scaling algorithm.
;
_exptl_crystal_colour brown
_exptl_crystal_density_diffrn 1.306
_exptl_crystal_description block
_exptl_crystal_F_000 4464
_exptl_crystal_size_max 0.164
_exptl_crystal_size_mid 0.152
_exptl_crystal_size_min 0.124
_refine_diff_density_max 0.632
_refine_diff_density_min -0.464
_refine_diff_density_rms 0.070
_refine_ls_extinction_method none
_refine_ls_goodness_of_fit_ref 1.049
_refine_ls_hydrogen_treatment constr
_refine_ls_matrix_type full
_refine_ls_number_parameters 295
_refine_ls_number_reflns 3041
_refine_ls_number_restraints 204
_refine_ls_restrained_S_all 1.072
_refine_ls_R_factor_all 0.0755
_refine_ls_R_factor_gt 0.0626
_refine_ls_shift/su_max 0.000
_refine_ls_shift/su_mean 0.000
_refine_ls_structure_factor_coef Fsqd
_refine_ls_weighting_details 'w=1/[\s^2^(Fo^2^)+(0.1130P)^2^+21.1445P] where P=(Fo^2^+2Fc^2^)/3'
_refine_ls_weighting_scheme calc
_refine_ls_wR_factor_gt 0.1906
_refine_ls_wR_factor_ref 0.2041
_reflns_Friedel_coverage 0.000
_reflns_number_gt 2358
_reflns_number_total 3041
_reflns_threshold_expression 'I > 2\s(I)'
_cod_data_source_file c8sc02915f2.cif
_cod_data_source_block 2d
_cod_original_cell_volume 11012.5(6)
_cod_database_code 1549839
_shelx_shelxl_version_number 2018/3
_shelx_space_group_comment
;
The symmetry employed for this shelxl refinement is uniquely defined
by the following loop, which should always be used as a source of
symmetry information in preference to the above space-group names.
They are only intended as comments.
;
_shelx_estimated_absorpt_t_min 0.841
_shelx_estimated_absorpt_t_max 0.876

loop_
_space_group_symop_operation_xyz
'x, y, z'
'-x+1/2, -y, z+1/2'
'-y+1/4, x+3/4, z+1/4'
'y+1/4, -x+1/4, z+3/4'
'-x+1/2, y, -z+1/2'
'x, -y, -z'
'y+1/4, x+3/4, -z+1/4'
'-y+1/4, -x+1/4, -z+3/4'
'x+1/2, y+1/2, z+1/2'
'-x+1, -y+1/2, z+1'
'-y+3/4, x+5/4, z+3/4'
'y+3/4, -x+3/4, z+5/4'
'-x+1, y+1/2, -z+1'
'x+1/2, -y+1/2, -z+1/2'
'y+3/4, x+5/4, -z+3/4'
'-y+3/4, -x+3/4, -z+5/4'
'-x, -y, -z'
'x-1/2, y, -z-1/2'
'y-1/4, -x-3/4, -z-1/4'
'-y-1/4, x-1/4, -z-3/4'
'x-1/2, -y, z-1/2'
'-x, y, z'
'-y-1/4, -x-3/4, z-1/4'
'y-1/4, x-1/4, z-3/4'
'-x+1/2, -y+1/2, -z+1/2'
'x, y+1/2, -z'
'y+1/4, -x-1/4, -z+1/4'
'-y+1/4, x+1/4, -z-1/4'
'x, -y+1/2, z'
'-x+1/2, y+1/2, z+1/2'
'-y+1/4, -x-1/4, z+1/4'
'y+1/4, x+1/4, z-1/4'

loop_
_atom_site_label
_atom_site_type_symbol
_atom_site_fract_x
_atom_site_fract_y
_atom_site_fract_z
_atom_site_U_iso_or_equiv
_atom_site_adp_type
_atom_site_occupancy
_atom_site_site_symmetry_order
_atom_site_calc_flag
_atom_site_refinement_flags_posn
_atom_site_refinement_flags_adp
_atom_site_refinement_flags_occupancy
_atom_site_disorder_assembly
_atom_site_disorder_group
Fe1 Fe 0.41993(5) 0.750000 0.16708(2) 0.0577(3) Uani 1 2 d DS T P . .
Fe2 Fe 0.500000 0.82891(5) 0.20562(2) 0.0652(3) Uani 1 2 d DS T P A .
C1 C 0.3724(6) 0.8680(5) 0.1871(2) 0.0839(16) Uani 0.5 1 d D U P A 1
C2 C 0.3535(5) 0.9343(5) 0.16542(16) 0.0694(15) Uani 0.5 1 d D U P A 1
H2 H 0.392341 0.938540 0.149348 0.083 Uiso 0.5 1 calc R U P A 1
C3 C 0.2856(5) 0.9924(5) 0.16527(19) 0.0856(19) Uani 0.5 1 d D U P A 1
H3 H 0.279610 1.033525 0.149939 0.103 Uiso 0.5 1 calc R U P A 1
C4 C 0.2265(5) 0.9881(5) 0.18852(18) 0.083(2) Uani 0.5 1 d D U P A 1
C5 C 0.2377(8) 0.9281(7) 0.21024(18) 0.088(2) Uani 0.5 1 d D U P A 1
H5 H 0.197716 0.924751 0.226021 0.106 Uiso 0.5 1 calc R U P A 1
C6 C 0.3073(8) 0.8716(8) 0.2095(2) 0.0686(18) Uani 0.5 1 d D U P A 1
H6 H 0.311964 0.831834 0.225285 0.082 Uiso 0.5 1 calc R U P A 1
F1 F 0.1612(4) 1.0455(5) 0.18831(17) 0.1194(19) Uani 0.5 1 d D . P A 1
C1' C 0.3816(6) 0.8756(5) 0.18562(19) 0.0839(16) Uani 0.5 1 d D . P A 5
C2' C 0.4074(5) 0.9510(5) 0.16948(15) 0.0694(15) Uani 0.5 1 d D . P A 5
H2' H 0.460880 0.953989 0.159496 0.083 Uiso 0.5 1 calc R U P A 5
C3' C 0.3496(6) 1.0196(5) 0.16928(15) 0.0856(19) Uani 0.5 1 d D . P A 5
H3' H 0.362765 1.070904 0.158912 0.103 Uiso 0.5 1 calc R U P A 5
C4' C 0.2737(5) 1.0117(5) 0.18425(16) 0.083(2) Uani 0.5 1 d D . P A 5
C5' C 0.2473(8) 0.9406(7) 0.19964(16) 0.088(2) Uani 0.5 1 d D . P A 5
H5' H 0.193132 0.939182 0.209219 0.106 Uiso 0.5 1 calc R U P A 5
C6' C 0.3031(8) 0.8700(8) 0.20074(19) 0.0686(18) Uani 0.5 1 d D . P A 5
H6' H 0.288132 0.819757 0.211421 0.082 Uiso 0.5 1 calc R U P A 5
F1' F 0.2182(4) 1.0788(4) 0.18339(17) 0.1194(19) Uani 0.5 1 d D . P A 5
C7 C 0.500000 0.750000 0.12717(15) 0.0616(17) Uani 1 4 d DS T P A .
C8 C 0.5036(12) 0.6725(9) 0.1123(3) 0.076(3) Uani 0.25 1 d D . P A -1
H8 H 0.505245 0.621615 0.123803 0.091 Uiso 0.25 1 calc R U P A -1
C9 C 0.5049(14) 0.6635(14) 0.0815(3) 0.085(4) Uani 0.25 1 d D . P A -1
H9 H 0.507370 0.608808 0.072254 0.102 Uiso 0.25 1 calc R U P A -1
C10 C 0.5024(11) 0.7375(13) 0.06550(19) 0.072(6) Uani 0.25 1 d D . P A -1
C11 C 0.4989(16) 0.8174(14) 0.0777(3) 0.085(4) Uani 0.25 1 d D . P A -1
H11 H 0.497249 0.867732 0.065869 0.102 Uiso 0.25 1 calc R U P A -1
C12 C 0.4977(13) 0.8210(9) 0.1086(3) 0.076(3) Uani 0.25 1 d D . P A -1
H12 H 0.495178 0.876082 0.117587 0.091 Uiso 0.25 1 calc R U P A -1
F2 F 0.5036(15) 0.7316(14) 0.03567(13) 0.095(6) Uani 0.25 1 d D . P A -1
C13 C 0.500000 0.750000 0.24570(13) 0.0523(14) Uani 1 4 d DS T P . .
C14 C 0.5693(7) 0.7547(11) 0.2655(2) 0.059(2) Uani 0.25 1 d D . P A -1
H14 H 0.625790 0.754002 0.257672 0.071 Uiso 0.25 1 calc R U P A -1
C15 C 0.5595(8) 0.7603(12) 0.2958(2) 0.051(2) Uani 0.25 1 d D U P A -1
H15 H 0.608123 0.763315 0.308414 0.061 Uiso 0.25 1 calc R U P A -1
C16 C 0.4781(5) 0.7613(7) 0.30720(17) 0.047(3) Uani 0.25 1 d D U P A -1
C17 C 0.4073(7) 0.7570(14) 0.2895(2) 0.051(2) Uani 0.25 1 d D U P A -1
H17 H 0.351071 0.757758 0.297587 0.061 Uiso 0.25 1 calc R U P A -1
C18 C 0.4209(7) 0.7516(12) 0.2597(3) 0.059(2) Uani 0.25 1 d D . P A -1
H18 H 0.371487 0.748553 0.247501 0.071 Uiso 0.25 1 calc R U P A -1
F3 F 0.4697(5) 0.7668(8) 0.33716(13) 0.071(4) Uani 0.25 1 d D . P A -1
O1 O 0.3092(7) 0.757(2) 0.1349(3) 0.079(4) Uani 0.251(4) 1 d D U P A -1
C19 C 0.3012(9) 0.7185(11) 0.1061(3) 0.073(3) Uani 0.251(4) 1 d D U P A -1
H19A H 0.320731 0.658103 0.106819 0.088 Uiso 0.251(4) 1 calc R U P A -1
H19B H 0.337738 0.749737 0.091815 0.088 Uiso 0.251(4) 1 calc R U P A -1
C20 C 0.2094(12) 0.7220(19) 0.0963(5) 0.092(5) Uani 0.251(4) 1 d D U P A -1
H20A H 0.204844 0.746939 0.076274 0.110 Uiso 0.251(4) 1 calc R U P A -1
H20B H 0.183831 0.663861 0.096097 0.110 Uiso 0.251(4) 1 calc R U P A -1
C21 C 0.1650(9) 0.7778(14) 0.1184(3) 0.095(5) Uani 0.251(4) 1 d D U P A -1
H21A H 0.161005 0.837800 0.111380 0.113 Uiso 0.251(4) 1 calc R U P A -1
H21B H 0.106626 0.756279 0.122819 0.113 Uiso 0.251(4) 1 calc R U P A -1
C22 C 0.2216(8) 0.7712(13) 0.1447(3) 0.078(4) Uani 0.251(4) 1 d D U P A -1
H22A H 0.218346 0.824770 0.156397 0.093 Uiso 0.251(4) 1 calc R U P A -1
H22B H 0.202647 0.723065 0.157371 0.093 Uiso 0.251(4) 1 calc R U P A -1
O1' O 0.2978(8) 0.7544(17) 0.1416(3) 0.079(4) Uani 0.249(4) 1 d D . P A -5
C19' C 0.2643(15) 0.6754(15) 0.1305(4) 0.073(3) Uani 0.249(4) 1 d D . P A -5
H19C H 0.217977 0.652921 0.143310 0.088 Uiso 0.249(4) 1 calc R U P A -5
H19D H 0.309765 0.631422 0.128530 0.088 Uiso 0.249(4) 1 calc R U P A -5
C20' C 0.230(2) 0.7027(18) 0.1006(4) 0.092(5) Uani 0.249(4) 1 d D . P A -5
H20C H 0.275480 0.702469 0.085359 0.110 Uiso 0.249(4) 1 calc R U P A -5
H20D H 0.181775 0.666021 0.094118 0.110 Uiso 0.249(4) 1 calc R U P A -5
C21' C 0.2006(13) 0.7930(16) 0.1078(5) 0.095(5) Uani 0.249(4) 1 d D . P A -5
H21C H 0.149388 0.792808 0.120745 0.113 Uiso 0.249(4) 1 calc R U P A -5
H21D H 0.187963 0.826280 0.089715 0.113 Uiso 0.249(4) 1 calc R U P A -5
C22' C 0.2791(13) 0.8279(15) 0.1238(5) 0.078(4) Uani 0.249(4) 1 d D . P A -5
H22C H 0.326463 0.841594 0.110044 0.093 Uiso 0.249(4) 1 calc R U P A -5
H22D H 0.265366 0.878873 0.135941 0.093 Uiso 0.249(4) 1 calc R U P A -5
O2 O 0.4748(3) 0.9457(3) 0.23474(10) 0.0664(16) Uani 0.5 1 d D . P A -1
C23 C 0.5332(6) 0.9588(5) 0.25909(18) 0.085(3) Uani 0.5 1 d D . P A -1
H23A H 0.591952 0.941179 0.253395 0.101 Uiso 0.5 1 calc R U P A -1
H23B H 0.515168 0.924196 0.276311 0.101 Uiso 0.5 1 calc R U P A -1
C24 C 0.5318(7) 1.0517(5) 0.26665(19) 0.096(3) Uani 0.5 1 d D U P A -1
H24A H 0.487315 1.064130 0.281659 0.115 Uiso 0.5 1 calc R U P A -1
H24B H 0.588205 1.070863 0.274196 0.115 Uiso 0.5 1 calc R U P A -1
C25 C 0.5113(16) 1.0936(5) 0.2384(2) 0.111(3) Uani 0.5 1 d D U P A -1
H25A H 0.563134 1.100363 0.225980 0.134 Uiso 0.5 1 calc R U P A -1
H25B H 0.484529 1.150460 0.241503 0.134 Uiso 0.5 1 calc R U P A -1
C26 C 0.4462(7) 1.0284(5) 0.2243(2) 0.093(3) Uani 0.5 1 d D U P A -1
H26A H 0.386914 1.040427 0.230903 0.112 Uiso 0.5 1 calc R U P A -1
H26B H 0.448263 1.031202 0.202459 0.112 Uiso 0.5 1 calc R U P A -1

loop_
_atom_site_aniso_label
_atom_site_aniso_U_11
_atom_site_aniso_U_22
_atom_site_aniso_U_33
_atom_site_aniso_U_23
_atom_site_aniso_U_13
_atom_site_aniso_U_12
Fe1 0.0731(5) 0.0578(5) 0.0421(4) 0.000 0.0045(3) 0.000
Fe2 0.1047(6) 0.0510(4) 0.0400(4) 0.0005(3) 0.000 0.000
C1 0.132(4) 0.068(3) 0.052(2) 0.004(2) 0.008(3) 0.026(3)
C2 0.075(4) 0.070(3) 0.064(3) 0.009(2) -0.003(3) 0.015(4)
C3 0.103(5) 0.075(4) 0.079(4) 0.008(3) -0.015(4) 0.019(4)
C4 0.079(5) 0.084(5) 0.084(4) -0.003(4) -0.001(4) 0.033(4)
C5 0.115(5) 0.106(5) 0.043(5) 0.009(4) -0.012(5) 0.052(4)
C6 0.090(3) 0.082(3) 0.034(5) -0.008(4) -0.031(4) 0.022(2)
F1 0.100(4) 0.109(4) 0.150(4) 0.005(3) -0.012(4) 0.055(4)
C1' 0.132(4) 0.068(3) 0.052(2) 0.004(2) 0.008(3) 0.026(3)
C2' 0.075(4) 0.070(3) 0.064(3) 0.009(2) -0.003(3) 0.015(4)
C3' 0.103(5) 0.075(4) 0.079(4) 0.008(3) -0.015(4) 0.019(4)
C4' 0.079(5) 0.084(5) 0.084(4) -0.003(4) -0.001(4) 0.033(4)
C5' 0.115(5) 0.106(5) 0.043(5) 0.009(4) -0.012(5) 0.052(4)
C6' 0.090(3) 0.082(3) 0.034(5) -0.008(4) -0.031(4) 0.022(2)
F1' 0.100(4) 0.109(4) 0.150(4) 0.005(3) -0.012(4) 0.055(4)
C7 0.067(4) 0.073(5) 0.044(3) 0.000 0.000 0.000
C8 0.093(6) 0.089(5) 0.045(4) 0.008(9) 0.01(2) 0.039(11)
C9 0.095(7) 0.114(10) 0.045(4) 0.003(7) -0.001(13) 0.062(13)
C10 0.056(7) 0.118(17) 0.043(4) -0.011(10) 0.01(3) -0.03(2)
C11 0.095(7) 0.114(10) 0.045(4) 0.003(7) -0.001(13) 0.062(13)
C12 0.093(6) 0.089(5) 0.045(4) 0.008(9) 0.01(2) 0.039(11)
F2 0.082(5) 0.16(2) 0.048(3) -0.010(5) 0.033(8) -0.021(15)
C13 0.057(4) 0.057(4) 0.043(3) 0.000 0.000 0.000
C14 0.052(3) 0.069(4) 0.056(5) -0.026(11) -0.006(5) -0.007(13)
C15 0.051(8) 0.059(5) 0.043(4) -0.015(6) 0.003(3) 0.010(6)
C16 0.052(9) 0.054(8) 0.035(4) -0.006(5) 0.003(3) 0.004(6)
C17 0.051(8) 0.059(5) 0.043(4) -0.015(6) 0.003(3) 0.010(6)
C18 0.052(3) 0.069(4) 0.056(5) -0.026(11) -0.006(5) -0.007(13)
F3 0.108(7) 0.066(11) 0.038(2) -0.001(3) 0.012(3) 0.002(4)
O1 0.057(3) 0.102(6) 0.076(6) -0.027(9) 0.002(4) 0.001(8)
C19 0.073(7) 0.096(8) 0.051(5) -0.020(5) -0.011(5) -0.005(6)
C20 0.081(11) 0.124(11) 0.069(7) -0.003(7) -0.008(6) -0.007(8)
C21 0.062(9) 0.121(10) 0.101(10) -0.007(8) -0.016(7) 0.015(8)
C22 0.069(6) 0.102(10) 0.062(6) -0.015(6) 0.001(5) 0.015(6)
O1' 0.057(3) 0.102(6) 0.076(6) -0.027(9) 0.002(4) 0.001(8)
C19' 0.073(7) 0.096(8) 0.051(5) -0.020(5) -0.011(5) -0.005(6)
C20' 0.081(11) 0.124(11) 0.069(7) -0.003(7) -0.008(6) -0.007(8)
C21' 0.062(9) 0.121(10) 0.101(10) -0.007(8) -0.016(7) 0.015(8)
C22' 0.069(6) 0.102(10) 0.062(6) -0.015(6) 0.001(5) 0.015(6)
O2 0.072(4) 0.063(3) 0.064(3) -0.012(2) -0.016(2) 0.007(2)
C23 0.091(6) 0.088(6) 0.074(5) -0.023(4) -0.029(4) 0.010(4)
C24 0.124(8) 0.078(5) 0.084(5) -0.026(4) -0.013(5) -0.006(4)
C25 0.138(8) 0.081(4) 0.115(5) -0.016(4) 0.003(7) 0.003(7)
C26 0.123(7) 0.068(5) 0.088(5) -0.024(4) -0.023(5) 0.011(5)

loop_
_atom_type_symbol
_atom_type_description
_atom_type_scat_dispersion_real
_atom_type_scat_dispersion_imag
_atom_type_scat_source
C C 0.0033 0.0016 'International Tables Vol C Tables 4.2.6.8 and 6.1.1.4'
H H 0.0000 0.0000 'International Tables Vol C Tables 4.2.6.8 and 6.1.1.4'
O O 0.0106 0.0060 'International Tables Vol C Tables 4.2.6.8 and 6.1.1.4'
F F 0.0171 0.0103 'International Tables Vol C Tables 4.2.6.8 and 6.1.1.4'
Fe Fe 0.3463 0.8444 'International Tables Vol C Tables 4.2.6.8 and 6.1.1.4'

loop_
_geom_angle_atom_site_label_1
_geom_angle_atom_site_label_2
_geom_angle_atom_site_label_3
_geom_angle
_geom_angle_site_symmetry_1
_geom_angle_site_symmetry_3
C1 Fe1 C1 115.1(6) . 29_565
C1 Fe1 C7 122.3(3) . .
C1 Fe1 C7 122.3(3) 29_565 .
C1 Fe1 C1' 119.8(2) . 29_565
C1 Fe1 C1' 5.1(6) 29_565 29_565
C7 Fe1 C1' 117.8(3) . 29_565
C7 Fe1 C1' 117.8(3) . .
C1' Fe1 C1' 124.5(6) 29_565 .
C7 Fe1 O1' 93.3(5) . .
C1' Fe1 O1' 89.6(7) 29_565 .
C1' Fe1 O1' 86.5(6) . .
C1 Fe1 O1 88.2(7) . .
C1 Fe1 O1 92.8(10) 29_565 .
C7 Fe1 O1 84.5(5) . .
C1 Fe1 Fe2 57.23(18) . .
C1 Fe1 Fe2 107.3(2) 29_565 .
C7 Fe1 Fe2 107.11(9) . .
C1' Fe1 Fe2 107.96(19) 29_565 .
C1' Fe1 Fe2 55.14(16) . .
O1' Fe1 Fe2 141.4(6) . .
O1 Fe1 Fe2 144.7(8) . .
C1 Fe1 Fe2 107.3(2) . 10_564
C1 Fe1 Fe2 57.23(18) 29_565 10_564
C7 Fe1 Fe2 107.11(9) . 10_564
O1 Fe1 Fe2 149.7(10) . 10_564
Fe2 Fe1 Fe2 59.63(3) . 10_564
C1 Fe1 Fe1 109.9(2) . 10_564
C1 Fe1 Fe1 109.9(2) 29_565 10_564
C7 Fe1 Fe1 55.39(10) . 10_564
O1 Fe1 Fe1 139.8(5) . 10_564
Fe2 Fe1 Fe1 59.695(18) . 10_564
Fe2 Fe1 Fe1 59.696(18) 10_564 10_564
C1' Fe2 C1' 115.6(6) . 22_655
C1' Fe2 C13 122.1(3) . .
C1' Fe2 C13 122.1(3) 22_655 .
C13 Fe2 C1 117.5(3) . 22_655
C13 Fe2 C1 117.5(3) . .
C1 Fe2 C1 124.9(6) 22_655 .
C13 Fe2 O2 88.19(15) . .
C1 Fe2 O2 98.8(2) 22_655 .
C1 Fe2 O2 81.23(19) . .
C13 Fe2 Fe2 55.89(9) . 10_564
C1 Fe2 Fe2 105.7(2) 22_655 10_564
C1 Fe2 Fe2 105.7(2) . 10_564
O2 Fe2 Fe2 142.89(12) . 10_564
C13 Fe2 Fe1 107.79(8) . 10_564
C1 Fe2 Fe1 54.77(15) 22_655 10_564
C1 Fe2 Fe1 108.5(2) . 10_564
O2 Fe2 Fe1 153.07(13) . 10_564
Fe2 Fe2 Fe1 60.184(17) 10_564 10_564
C1' Fe2 Fe1 56.34(16) . .
C1' Fe2 Fe1 107.4(2) 22_655 .
C13 Fe2 Fe1 107.79(8) . .
C1 Fe2 Fe1 108.5(2) 22_655 .
C1 Fe2 Fe1 54.77(15) . .
O2 Fe2 Fe1 135.86(11) . .
Fe2 Fe2 Fe1 60.185(17) 10_564 .
Fe1 Fe2 Fe1 60.61(3) 10_564 .
C6 C1 C2 107.7(7) . .
C6 C1 Fe1 124.5(7) . .
C2 C1 Fe1 112.9(5) . .
C6 C1 Fe2 111.9(6) . .
C2 C1 Fe2 128.7(7) . .
Fe1 C1 Fe2 68.00(19) . .
C3 C2 C1 128.3(8) . .
C3 C2 H2 115.9 . .
C1 C2 H2 115.9 . .
C2 C3 C4 117.7(7) . .
C2 C3 H3 121.1 . .
C4 C3 H3 121.1 . .
F1 C4 C5 123.5(9) . .
F1 C4 C3 117.2(8) . .
C5 C4 C3 119.3(8) . .
C4 C5 C6 120.8(9) . .
C4 C5 H5 119.6 . .
C6 C5 H5 119.6 . .
C5 C6 C1 126.2(9) . .
C5 C6 H6 116.9 . .
C1 C6 H6 116.9 . .
C6' C1' C2' 122.7(7) . .
C6' C1' Fe2 120.9(7) . .
C2' C1' Fe2 104.3(6) . .
C6' C1' Fe1 111.4(7) . .
C2' C1' Fe1 117.0(6) . .
Fe2 C1' Fe1 68.53(19) . .
C3' C2' C1' 116.6(7) . .
C3' C2' H2' 121.7 . .
C1' C2' H2' 121.7 . .
C4' C3' C2' 119.0(8) . .
C4' C3' H3' 120.5 . .
C2' C3' H3' 120.5 . .
F1' C4' C3' 117.9(8) . .
F1' C4' C5' 116.4(9) . .
C3' C4' C5' 125.7(8) . .
C4' C5' C6' 117.7(10) . .
C4' C5' H5' 121.1 . .
C6' C5' H5' 121.1 . .
C5' C6' C1' 118.3(10) . .
C5' C6' H6' 120.9 . .
C1' C6' H6' 120.9 . .
C8 C7 C12 113.7(8) . .
C8 C7 Fe1 115.1(7) . .
C12 C7 Fe1 118.8(7) . .
C8 C7 Fe1 112.2(7) . 10_564
C12 C7 Fe1 120.8(8) . 10_564
Fe1 C7 Fe1 69.2(2) . 10_564
C7 C8 C9 124.9(15) . .
C7 C8 H8 117.5 . .
C9 C8 H8 117.5 . .
C10 C9 C8 116.3(15) . .
C10 C9 H9 121.9 . .
C8 C9 H9 121.9 . .
F2 C10 C11 117.9(9) . .
F2 C10 C9 118.1(10) . .
C11 C10 C9 124.1(9) . .
C10 C11 C12 116.2(14) . .
C10 C11 H11 121.9 . .
C12 C11 H11 121.9 . .
C7 C12 C11 124.8(14) . .
C7 C12 H12 117.6 . .
C11 C12 H12 117.6 . .
C18 C13 C14 112.9(7) . .
C18 C13 Fe2 112.9(6) . 10_564
C14 C13 Fe2 123.9(6) . 10_564
C18 C13 Fe2 111.7(7) . .
C14 C13 Fe2 119.9(6) . .
Fe2 C13 Fe2 68.21(18) 10_564 .
C15 C14 C13 123.5(10) . .
C15 C14 H14 118.2 . .
C13 C14 H14 118.2 . .
C16 C15 C14 118.4(10) . .
C16 C15 H15 120.8 . .
C14 C15 H15 120.8 . .
C17 C16 F3 120.5(8) . .
C17 C16 C15 121.9(8) . .
F3 C16 C15 117.6(7) . .
C16 C17 C18 117.2(10) . .
C16 C17 H17 121.4 . .
C18 C17 H17 121.4 . .
C17 C18 C13 126.1(10) . .
C17 C18 H18 116.9 . .
C13 C18 H18 116.9 . .
C19 O1 C22 105.0(10) . .
C19 O1 Fe1 129.0(11) . .
C22 O1 Fe1 121.9(9) . .
O1 C19 C20 109.5(10) . .
O1 C19 H19A 109.8 . .
C20 C19 H19A 109.8 . .
O1 C19 H19B 109.8 . .
C20 C19 H19B 109.8 . .
H19A C19 H19B 108.2 . .
C21 C20 C19 105.3(10) . .
C21 C20 H20A 110.7 . .
C19 C20 H20A 110.7 . .
C21 C20 H20B 110.7 . .
C19 C20 H20B 110.7 . .
H20A C20 H20B 108.8 . .
C22 C21 C20 102.8(11) . .
C22 C21 H21A 111.2 . .
C20 C21 H21A 111.2 . .
C22 C21 H21B 111.2 . .
C20 C21 H21B 111.2 . .
H21A C21 H21B 109.1 . .
O1 C22 C21 109.0(9) . .
O1 C22 H22A 109.9 . .
C21 C22 H22A 109.9 . .
O1 C22 H22B 109.9 . .
C21 C22 H22B 109.9 . .
H22A C22 H22B 108.3 . .
C22' O1' C19' 114.8(9) . .
C22' O1' Fe1 119.4(15) . .
C19' O1' Fe1 117.9(14) . .
O1' C19' C20' 101.5(11) . .
O1' C19' H19C 111.5 . .
C20' C19' H19C 111.5 . .
O1' C19' H19D 111.5 . .
C20' C19' H19D 111.5 . .
H19C C19' H19D 109.3 . .
C21' C20' C19' 100.1(13) . .
C21' C20' H20C 111.8 . .
C19' C20' H20C 111.8 . .
C21' C20' H20D 111.7 . .
C19' C20' H20D 111.7 . .
H20C C20' H20D 109.5 . .
C20' C21' C22' 100.9(13) . .
C20' C21' H21C 111.6 . .
C22' C21' H21C 111.6 . .
C20' C21' H21D 111.6 . .
C22' C21' H21D 111.6 . .
H21C C21' H21D 109.4 . .
O1' C22' C21' 98.4(10) . .
O1' C22' H22C 112.1 . .
C21' C22' H22C 112.1 . .
O1' C22' H22D 112.1 . .
C21' C22' H22D 112.1 . .
H22C C22' H22D 109.7 . .
C26 O2 C23 108.5(6) . .
C26 O2 Fe2 125.1(4) . .
C23 O2 Fe2 116.5(4) . .
O2 C23 C24 107.7(7) . .
O2 C23 H23A 110.2 . .
C24 C23 H23A 110.2 . .
O2 C23 H23B 110.2 . .
C24 C23 H23B 110.2 . .
H23A C23 H23B 108.5 . .
C25 C24 C23 103.6(6) . .
C25 C24 H24A 111.0 . .
C23 C24 H24A 111.0 . .
C25 C24 H24B 111.0 . .
C23 C24 H24B 111.0 . .
H24A C24 H24B 109.0 . .
C24 C25 C26 102.0(8) . .
C24 C25 H25A 111.4 . .
C26 C25 H25A 111.4 . .
C24 C25 H25B 111.4 . .
C26 C25 H25B 111.4 . .
H25A C25 H25B 109.2 . .
O2 C26 C25 104.2(7) . .
O2 C26 H26A 110.9 . .
C25 C26 H26A 110.9 . .
O2 C26 H26B 110.9 . .
C25 C26 H26B 110.9 . .
H26A C26 H26B 108.9 . .

loop_
_geom_bond_atom_site_label_1
_geom_bond_atom_site_label_2
_geom_bond_distance
_geom_bond_site_symmetry_2
Fe1 C1 2.179(6) .
Fe1 C1 2.180(6) 29_565
Fe1 C7 2.197(6) .
Fe1 C1' 2.213(6) 29_565
Fe1 C1' 2.213(6) .
Fe1 O1' 2.228(8) .
Fe1 O1 2.262(8) .
Fe1 Fe2 2.4740(9) .
Fe1 Fe2 2.4740(9) 10_564
Fe1 Fe1 2.4965(15) 10_564
Fe2 C1' 2.181(6) .
Fe2 C1' 2.181(6) 22_655
Fe2 C13 2.194(5) .
Fe2 C1 2.244(7) 22_655
Fe2 C1 2.244(7) .
Fe2 O2 2.282(5) .
Fe2 Fe2 2.4602(14) 10_564
C1 C6 1.438(11) .
C1 C2 1.456(10) .
C2 C3 1.392(10) .
C2 H2 0.9500 .
C3 C4 1.401(10) .
C3 H3 0.9500 .
C4 F1 1.355(8) .
C4 C5 1.370(10) .
C5 C6 1.397(11) .
C5 H5 0.9500 .
C6 H6 0.9500 .
C1' C6' 1.406(11) .
C1' C2' 1.442(11) .
C2' C3' 1.398(10) .
C2' H2' 0.9500 .
C3' C4' 1.369(11) .
C3' H3' 0.9500 .
C4' F1' 1.358(8) .
C4' C5' 1.373(11) .
C5' C6' 1.403(11) .
C5' H5' 0.9500 .
C6' H6' 0.9500 .
C7 C8 1.385(13) .
C7 C12 1.390(12) .
C8 C9 1.404(14) .
C8 H8 0.9500 .
C9 C10 1.363(14) .
C9 H9 0.9500 .
C10 F2 1.355(8) .
C10 C11 1.362(15) .
C11 C12 1.405(13) .
C11 H11 0.9500 .
C12 H12 0.9500 .
C13 C18 1.387(11) .
C13 C14 1.406(10) .
C14 C15 1.384(12) .
C14 H14 0.9500 .
C15 C16 1.370(12) .
C15 H15 0.9500 .
C16 C17 1.364(11) .
C16 F3 1.367(8) .
C17 C18 1.370(12) .
C17 H17 0.9500 .
C18 H18 0.9500 .
O1 C19 1.443(8) .
O1 C22 1.453(8) .
C19 C20 1.500(12) .
C19 H19A 0.9900 .
C19 H19B 0.9900 .
C20 C21 1.497(14) .
C20 H20A 0.9900 .
C20 H20B 0.9900 .
C21 C22 1.485(12) .
C21 H21A 0.9900 .
C21 H21B 0.9900 .
C22 H22A 0.9900 .
C22 H22B 0.9900 .
O1' C22' 1.428(8) .
O1' C19' 1.430(8) .
C19' C20' 1.517(13) .
C19' H19C 0.9900 .
C19' H19D 0.9900 .
C20' C21' 1.517(14) .
C20' H20C 0.9900 .
C20' H20D 0.9900 .
C21' C22' 1.523(13) .
C21' H21C 0.9900 .
C21' H21D 0.9900 .
C22' H22C 0.9900 .
C22' H22D 0.9900 .
O2 C26 1.445(9) .
O2 C23 1.446(7) .
C23 C24 1.488(11) .
C23 H23A 0.9900 .
C23 H23B 0.9900 .
C24 C25 1.472(12) .
C24 H24A 0.9900 .
C24 H24B 0.9900 .
C25 C26 1.572(16) .
C25 H25A 0.9900 .
C25 H25B 0.9900 .
C26 H26A 0.9900 .
C26 H26B 0.9900 .

loop_
_geom_torsion_atom_site_label_1
_geom_torsion_atom_site_label_2
_geom_torsion_atom_site_label_3
_geom_torsion_atom_site_label_4
_geom_torsion
_geom_torsion_site_symmetry_1
C6 C1 C2 C3 -0.1(3) .
Fe1 C1 C2 C3 141.3(5) .
Fe2 C1 C2 C3 -139.3(5) .
C1 C2 C3 C4 -0.3(3) .
C2 C3 C4 F1 179.4(4) .
C2 C3 C4 C5 0.2(6) .
F1 C4 C5 C6 -178.9(6) .
C3 C4 C5 C6 0.2(8) .
C4 C5 C6 C1 -0.7(9) .
C2 C1 C6 C5 0.6(6) .
Fe1 C1 C6 C5 -135.1(7) .
Fe2 C1 C6 C5 147.3(6) .
C6' C1' C2' C3' -0.5(3) .
Fe2 C1' C2' C3' -143.1(3) .
Fe1 C1' C2' C3' 144.1(4) .
C1' C2' C3' C4' 0.4(3) .
C2' C3' C4' F1' -179.1(3) .
C2' C3' C4' C5' -0.9(6) .
F1' C4' C5' C6' 179.5(5) .
C3' C4' C5' C6' 1.3(8) .
C4' C5' C6' C1' -1.2(7) .
C2' C1' C6' C5' 0.9(5) .
Fe2 C1' C6' C5' 137.5(5) .
Fe1 C1' C6' C5' -145.4(5) .
C12 C7 C8 C9 0.0(3) .
Fe1 C7 C8 C9 141.9(5) .
Fe1 C7 C8 C9 -141.5(5) 10_564
C7 C8 C9 C10 0.0(3) .
C8 C9 C10 F2 180.0(5) .
C8 C9 C10 C11 0.0(7) .
F2 C10 C11 C12 180.0(6) .
C9 C10 C11 C12 0.0(10) .
C8 C7 C12 C11 0.0(7) .
Fe1 C7 C12 C11 -140.4(7) .
Fe1 C7 C12 C11 137.8(7) 10_564
C10 C11 C12 C7 0.1(10) .
C18 C13 C14 C15 0.0(3) .
Fe2 C13 C14 C15 -142.5(4) 10_564
Fe2 C13 C14 C15 135.0(4) .
C13 C14 C15 C16 0.0(3) .
C14 C15 C16 C17 0.0(7) .
C14 C15 C16 F3 179.9(4) .
F3 C16 C17 C18 -179.9(6) .
C15 C16 C17 C18 0.0(9) .
C16 C17 C18 C13 0.0(10) .
C14 C13 C18 C17 0.0(7) .
Fe2 C13 C18 C17 146.7(7) 10_564
Fe2 C13 C18 C17 -138.7(7) .
C22 O1 C19 C20 9(3) .
Fe1 O1 C19 C20 166(2) .
O1 C19 C20 C21 9(3) .
C19 C20 C21 C22 -23(3) .
C19 O1 C22 C21 -24(3) .
Fe1 O1 C22 C21 177(2) .
C20 C21 C22 O1 30(3) .
C22' O1' C19' C20' 7(2) .
Fe1 O1' C19' C20' -141.7(16) .
O1' C19' C20' C21' -34(2) .
C19' C20' C21' C22' 48(2) .
C19' O1' C22' C21' 23(2) .
Fe1 O1' C22' C21' 170.9(14) .
C20' C21' C22' O1' -43(2) .
C26 O2 C23 C24 7.9(10) .
Fe2 O2 C23 C24 155.5(6) .
O2 C23 C24 C25 -29.2(14) .
C23 C24 C25 C26 36.8(14) .
C23 O2 C26 C25 15.2(10) .
Fe2 O2 C26 C25 -129.0(8) .
C24 C25 C26 O2 -32.6(13) .
